data_4062673
loop_
_publ_author_name
'Mohammed Lahcini'
'Pascal Castro'
'Mikko Kalmi'
'Martti Klinga'
'Markku Leskel\"a'
'Timo Repo'

_publ_section_title
;
 Tetrakis(phenylethynyl)tin(IV): a Novel Initiator for the
 Ring-Opening Polymerization of Lactide
;
_journal_name_full Organometallics
_journal_paper_doi 10.1021/om0400402
_journal_year 2004
_chemical_formula_moiety 'C32 H20 Sn'
_chemical_formula_sum 'C32 H20 Sn'
_chemical_formula_weight 523.17
_space_group_IT_number 82
_symmetry_cell_setting tetragonal
_symmetry_space_group_name_Hall 'I -4'
_symmetry_space_group_name_H-M 'I -4'
_cell_angle_alpha 90.00
_cell_angle_beta 90.00
_cell_angle_gamma 90.00
_cell_formula_units_Z 6
_cell_length_a 13.689(1)
_cell_length_b 13.689(1)
_cell_length_c 20.098(1)
_cell_measurement_temperature 173(2)
_cell_volume 3766.1(4)
_diffrn_ambient_temperature 173(2)
_exptl_crystal_density_diffrn 1.384
_cod_database_code 4062673

loop_
_symmetry_equiv_pos_as_xyz
'x, y, z'
'-x, -y, z'
'y, -x, -z'
'-y, x, -z'
'x+1/2, y+1/2, z+1/2'
'-x+1/2, -y+1/2, z+1/2'
'y+1/2, -x+1/2, -z+1/2'
'-y+1/2, x+1/2, -z+1/2'

loop_
_atom_site_label
_atom_site_type_symbol
_atom_site_fract_x
_atom_site_fract_y
_atom_site_fract_z
_atom_site_U_iso_or_equiv
_atom_site_adp_type
_atom_site_occupancy
_atom_site_symmetry_multiplicity
_atom_site_calc_flag
_atom_site_refinement_flags
_atom_site_disorder_assembly
_atom_site_disorder_group
Sn1 Sn 0.0000 0.0000 0.0000 0.02556(18) Uani 1 4 d S . .
C1 C 0.1148(4) 0.0423(4) 0.0610(2) 0.0315(16) Uani 1 1 d . . .
C2 C 0.1773(5) 0.0677(4) 0.0988(3) 0.0268(15) Uani 1 1 d . . .
C3 C 0.2494(6) 0.1040(7) 0.1469(5) 0.028(2) Uani 1 1 d . . .
C4 C 0.3493(5) 0.0952(5) 0.1299(3) 0.0392(16) Uani 1 1 d . . .
H4A H 0.3687 0.0664 0.0890 0.047 Uiso 1 1 calc R . .
C5 C 0.4185(7) 0.1299(7) 0.1749(4) 0.049(2) Uani 1 1 d . . .
H5A H 0.4860 0.1278 0.1640 0.058 Uiso 1 1 calc R . .
C6 C 0.3886(6) 0.1674(5) 0.2356(3) 0.0466(19) Uani 1 1 d . . .
H6A H 0.4361 0.1904 0.2664 0.056 Uiso 1 1 calc R . .
C7 C 0.2913(6) 0.1719(5) 0.2520(3) 0.0474(18) Uani 1 1 d . . .
H7A H 0.2712 0.1975 0.2938 0.057 Uiso 1 1 calc R . .
C8 C 0.2228(5) 0.1384(5) 0.2065(3) 0.0328(17) Uani 1 1 d . . .
H8A H 0.1555 0.1400 0.2180 0.039 Uiso 1 1 calc R . .
Sn2 Sn 0.0000 0.0000 0.312944(19) 0.03048(15) Uani 1 2 d S . .
C11 C 0.1112(4) 0.0463(4) 0.3751(3) 0.0328(15) Uani 1 1 d . . .
C12 C 0.1652(5) 0.0739(4) 0.4170(3) 0.0345(16) Uani 1 1 d . . .
C13 C 0.2279(7) 0.1074(7) 0.4695(5) 0.033(3) Uani 1 1 d . . .
C14 C 0.3267(6) 0.1345(5) 0.4593(3) 0.0381(19) Uani 1 1 d . . .
H14A H 0.3544 0.1289 0.4161 0.046 Uiso 1 1 calc R . .
C15 C 0.3827(5) 0.1684(5) 0.5105(5) 0.048(2) Uani 1 1 d . . .
H15A H 0.4491 0.1853 0.5027 0.058 Uiso 1 1 calc R . .
C16 C 0.3428(5) 0.1786(5) 0.5744(3) 0.0395(17) Uani 1 1 d . . .
H16A H 0.3823 0.2022 0.6098 0.047 Uiso 1 1 calc R . .
C17 C 0.2456(5) 0.1544(5) 0.5862(3) 0.0458(19) Uani 1 1 d . . .
H17A H 0.2175 0.1623 0.6291 0.055 Uiso 1 1 calc R . .
C18 C 0.1915(7) 0.1186(7) 0.5338(4) 0.039(2) Uani 1 1 d . . .
H18A H 0.1256 0.1005 0.5419 0.047 Uiso 1 1 calc R . .
C21 C 0.0450(4) -0.1128(5) 0.2520(3) 0.0374(17) Uani 1 1 d . . .
C22 C 0.0675(5) -0.1793(5) 0.2157(3) 0.0389(17) Uani 1 1 d . . .
C23 C 0.0911(7) -0.2566(7) 0.1682(4) 0.034(2) Uani 1 1 d . . .
C24 C 0.0938(6) -0.3541(6) 0.1889(4) 0.072(3) Uani 1 1 d . . .
H24A H 0.0782 -0.3718 0.2333 0.086 Uiso 1 1 calc R . .
C25 C 0.1202(9) -0.4245(7) 0.1420(4) 0.082(4) Uani 1 1 d . . .
H25A H 0.1194 -0.4915 0.1543 0.098 Uiso 1 1 calc R . .
C26 C 0.1471(5) -0.3998(5) 0.0790(3) 0.050(2) Uani 1 1 d . . .
H26A H 0.1649 -0.4495 0.0483 0.060 Uiso 1 1 calc R . .
C27 C 0.1488(4) -0.3049(5) 0.0597(3) 0.0363(16) Uani 1 1 d . . .
H27A H 0.1680 -0.2878 0.0158 0.044 Uiso 1 1 calc R . .
C28 C 0.1220(5) -0.2327(5) 0.1051(3) 0.0315(17) Uani 1 1 d . . .
H28A H 0.1252 -0.1660 0.0923 0.038 Uiso 1 1 calc R . .

loop_
_atom_site_aniso_label
_atom_site_aniso_U_11
_atom_site_aniso_U_22
_atom_site_aniso_U_33
_atom_site_aniso_U_23
_atom_site_aniso_U_13
_atom_site_aniso_U_12
Sn1 0.0240(3) 0.0240(3) 0.0287(4) 0.000 0.000 0.000
C1 0.032(4) 0.039(4) 0.024(4) 0.000(3) -0.001(3) -0.007(3)
C2 0.030(4) 0.025(4) 0.025(4) -0.001(3) 0.001(3) 0.000(3)
C3 0.020(5) 0.028(5) 0.037(6) 0.017(4) -0.001(4) 0.002(4)
C4 0.027(4) 0.051(5) 0.040(4) -0.001(4) 0.004(4) 0.003(4)
C5 0.040(5) 0.060(6) 0.046(6) 0.014(4) -0.001(4) 0.000(4)
C6 0.050(5) 0.030(4) 0.060(5) 0.008(3) -0.025(4) -0.012(4)
C7 0.059(6) 0.036(4) 0.046(4) 0.003(3) -0.009(4) -0.004(4)
C8 0.027(4) 0.039(5) 0.033(4) 0.005(3) -0.004(3) -0.003(4)
Sn2 0.0280(8) 0.0333(8) 0.0302(3) 0.000 0.000 0.0035(9)
C11 0.033(4) 0.045(4) 0.020(3) 0.009(3) 0.003(3) -0.004(3)
C12 0.034(5) 0.037(4) 0.032(4) 0.007(3) 0.003(3) 0.007(3)
C13 0.037(6) 0.021(5) 0.043(5) -0.002(3) 0.001(4) 0.005(4)
C14 0.040(6) 0.036(5) 0.039(4) 0.000(3) 0.005(4) 0.007(4)
C15 0.038(4) 0.042(4) 0.065(7) 0.000(5) -0.005(5) -0.009(3)
C16 0.043(5) 0.031(4) 0.045(4) -0.006(3) -0.011(4) 0.007(4)
C17 0.062(6) 0.038(5) 0.037(4) -0.002(3) 0.004(4) -0.004(4)
C18 0.034(6) 0.028(5) 0.055(6) -0.004(3) -0.005(4) 0.000(5)
C21 0.035(5) 0.043(5) 0.034(4) -0.001(3) -0.003(3) 0.004(4)
C22 0.032(5) 0.049(5) 0.036(4) 0.009(3) 0.003(3) 0.009(4)
C23 0.016(4) 0.043(6) 0.044(7) -0.002(4) 0.009(3) 0.002(4)
C24 0.114(8) 0.043(6) 0.058(6) 0.005(5) 0.029(6) 0.010(5)
C25 0.153(10) 0.032(6) 0.061(7) 0.002(5) 0.031(6) 0.008(6)
C26 0.070(6) 0.031(5) 0.050(5) -0.003(3) 0.011(4) 0.008(4)
C27 0.025(4) 0.054(5) 0.030(4) 0.005(3) 0.001(3) 0.005(3)
C28 0.030(4) 0.029(5) 0.035(4) 0.000(3) -0.006(3) 0.010(3)

loop_
_geom_bond_atom_site_label_1
_geom_bond_atom_site_label_2
_geom_bond_distance
_geom_bond_site_symmetry_2
_geom_bond_publ_flag
Sn1 C1 2.076(6) . ?
Sn1 C1 2.076(6) 3 ?
Sn1 C1 2.076(6) 2 ?
Sn1 C1 2.076(6) 4 ?
C1 C2 1.196(7) . ?
C2 C3 1.467(10) . ?
C3 C8 1.339(10) . ?
C3 C4 1.415(10) . ?
C4 C5 1.393(10) . ?
C4 H4A 0.9500 . ?
C5 C6 1.387(9) . ?
C5 H5A 0.9500 . ?
C6 C7 1.374(8) . ?
C6 H6A 0.9500 . ?
C7 C8 1.387(8) . ?
C7 H7A 0.9500 . ?
C8 H8A 0.9500 . ?
Sn2 C21 2.065(6) . ?
Sn2 C21 2.065(6) 2 ?
Sn2 C11 2.069(6) . ?
Sn2 C11 2.069(6) 2 ?
C11 C12 1.183(7) . ?
C12 C13 1.435(10) . ?
C13 C18 1.393(8) . ?
C13 C14 1.417(11) . ?
C14 C15 1.364(10) . ?
C14 H14A 0.9500 . ?
C15 C16 1.404(12) . ?
C15 H15A 0.9500 . ?
C16 C17 1.391(9) . ?
C16 H16A 0.9500 . ?
C17 C18 1.379(10) . ?
C17 H17A 0.9500 . ?
C18 H18A 0.9500 . ?
C21 C22 1.207(7) . ?
C22 C23 1.461(11) . ?
C23 C28 1.377(10) . ?
C23 C24 1.398(12) . ?
C24 C25 1.396(10) . ?
C24 H24A 0.9500 . ?
C25 C26 1.360(9) . ?
C25 H25A 0.9500 . ?
C26 C27 1.356(8) . ?
C26 H26A 0.9500 . ?
C27 C28 1.394(8) . ?
C27 H27A 0.9500 . ?
C28 H28A 0.9500 . ?
